data_2202870
loop_
_publ_author_name
'Shang Shan'
'Wei-Rong Chen'
'Wei-Xiao Hu'
'Duan-Jun Xu'

_publ_section_title
;
 2-Chloro-3,4-dimethoxybenzaldehyde 2,4-dinitrophenylhydrazone
;
_journal_issue 11
_journal_name_full 'Acta Crystallographica Section E'
_journal_page_first o1723
_journal_page_last o1725
_journal_paper_doi 10.1107/S1600536803022542
_journal_volume 59
_journal_year 2003
_chemical_formula_iupac 'C15 H13 Cl N4 O6'
_chemical_formula_moiety 'C15 H13 Cl N4 O6'
_chemical_formula_sum 'C15 H13 Cl N4 O6'
_chemical_formula_weight 380.74
_chemical_name_systematic
;
2-Chloro-3,4-dimethoxybenzaldehyde 2,4-dinitrophenylhydrazone
;
_space_group_IT_number 14
_symmetry_cell_setting monoclinic
_symmetry_space_group_name_Hall '-P 2ybc'
_symmetry_space_group_name_H-M 'P 1 21/c 1'
_atom_sites_solution_hydrogens geom
_atom_sites_solution_primary direct
_atom_sites_solution_secondary difmap
_audit_creation_method SHELXL-97
_cell_angle_alpha 90.00
_cell_angle_beta 101.508(13)
_cell_angle_gamma 90.00
_cell_formula_units_Z 4
_cell_length_a 7.8251(11)
_cell_length_b 16.1448(13)
_cell_length_c 13.2147(11)
_cell_measurement_reflns_used 9318
_cell_measurement_temperature 293(2)
_cell_measurement_theta_max 24.0
_cell_measurement_theta_min 2.0
_cell_volume 1635.9(3)
_computing_cell_refinement PROCESS-AUTO
_computing_data_collection 'PROCESS-AUTO (Rigaku, 1998)'
_computing_data_reduction 'CrystalStructure (Rigaku/MSC, 2002)'
_computing_molecular_graphics 'ORTEP-3 for Windows (Farrugia, 1997)'
_computing_publication_material 'WinGX (Farrugia, 1999)'
_computing_structure_refinement 'SHELXL97 (Sheldrick, 1997)'
_computing_structure_solution 'SIR92 (Altomare et al., 1993)'
_diffrn_ambient_temperature 293(2)
_diffrn_detector_area_resol_mean 10.00
_diffrn_measured_fraction_theta_full 0.99
_diffrn_measured_fraction_theta_max 0.99
_diffrn_measurement_device_type 'Rigaku R-AXIS RAPID'
_diffrn_measurement_method \w
_diffrn_radiation_monochromator graphite
_diffrn_radiation_source 'fine-focus sealed tube'
_diffrn_radiation_type MoK\a
_diffrn_radiation_wavelength 0.71073
_diffrn_reflns_av_R_equivalents 0.0228
_diffrn_reflns_av_sigmaI/netI 0.0135
_diffrn_reflns_limit_h_max 9
_diffrn_reflns_limit_h_min -8
_diffrn_reflns_limit_k_max 19
_diffrn_reflns_limit_k_min -19
_diffrn_reflns_limit_l_max 15
_diffrn_reflns_limit_l_min -15
_diffrn_reflns_number 12157
_diffrn_reflns_theta_full 25.1
_diffrn_reflns_theta_max 25.1
_diffrn_reflns_theta_min 2.0
_diffrn_standards_number 0
_exptl_absorpt_coefficient_mu 0.277
_exptl_absorpt_correction_T_max 0.952
_exptl_absorpt_correction_T_min 0.890
_exptl_absorpt_correction_type multi-scan
_exptl_absorpt_process_details '(ABSCOR; Higashi, 1995)'
_exptl_crystal_colour orange
_exptl_crystal_density_diffrn 1.546
_exptl_crystal_density_method 'not measured'
_exptl_crystal_description prism
_exptl_crystal_F_000 784
_exptl_crystal_size_max 0.42
_exptl_crystal_size_mid 0.20
_exptl_crystal_size_min 0.16
_refine_diff_density_max 0.21
_refine_diff_density_min -0.20
_refine_ls_extinction_coef 0.0050(9)
_refine_ls_extinction_expression Fc^*^=kFc[1+0.001xFc^2^\l^3^/sin(2\q)]^-1/4^
_refine_ls_extinction_method SHELXL97
_refine_ls_goodness_of_fit_ref 1.169
_refine_ls_hydrogen_treatment constr
_refine_ls_matrix_type full
_refine_ls_number_parameters 236
_refine_ls_number_reflns 2873
_refine_ls_number_restraints 0
_refine_ls_restrained_S_all 1.169
_refine_ls_R_factor_all 0.055
_refine_ls_R_factor_gt 0.045
_refine_ls_shift/su_max 0.000
_refine_ls_shift/su_mean 0.000
_refine_ls_structure_factor_coef Fsqd
_refine_ls_weighting_details 'calc w = 1/[\s^2^(Fo^2^)+(0.0359P)^2^+1.1385P] where P = (Fo^2^+2Fc^2^)/3'
_refine_ls_weighting_scheme calc
_refine_ls_wR_factor_gt 0.106
_refine_ls_wR_factor_ref 0.115
_reflns_number_gt 2477
_reflns_number_total 2873
_reflns_threshold_expression I>2\s(I)
_cod_data_source_file om6180.cif
_cod_data_source_block I
_cod_depositor_comments
;
The following automatic conversions were performed:
'_symmetry_cell_setting' value 'Monoclinic' changed to 'monoclinic'
according to '/home/saulius/struct/CIF-dictionaries/cif_core.dic'
dictionary named 'cif_core.dic' version 2.4.1 from 2010-06-29.

Automatic conversion script
Id: cif_fix_enum 1527 2010-12-29 10:47:43Z saulius 

The following automatic conversions were performed:

'_symmetry_cell_setting' value 'Monoclinic' changed to 'monoclinic'
according to /home/saulius/struct/CIF-dictionaries/cif_core.dic
dictionary named 'cif_core.dic' version 2.4.1 from 2010-06-29.

Automatic conversion script
Id: cif_fix_values 1715 2011-07-08 13:25:40Z adriana 
;
_cod_original_sg_symbol_H-M 'P 21/c'
_cod_database_code 2202870
_cod_database_fobs_code 2202870

loop_
_symmetry_equiv_pos_as_xyz
'x, y, z'
'-x, y+1/2, -z+1/2'
'-x, -y, -z'
'x, -y-1/2, z-1/2'

loop_
_atom_site_label
_atom_site_fract_x
_atom_site_fract_y
_atom_site_fract_z
_atom_site_U_iso_or_equiv
_atom_site_adp_type
_atom_site_calc_flag
_atom_site_refinement_flags
_atom_site_occupancy
_atom_site_disorder_assembly
_atom_site_disorder_group
_atom_site_type_symbol
Cl 0.51002(10) 0.27177(4) 0.51379(5) 0.0583(2) Uani d . 1 . . Cl
O1 -0.0322(3) 0.48497(13) 0.20498(16) 0.0741(6) Uani d . 1 . . O
O2 -0.1896(3) 0.57607(16) 0.11221(16) 0.0872(8) Uani d . 1 . . O
O3 -0.2576(3) 0.84801(14) 0.22956(17) 0.0830(7) Uani d . 1 . . O
O4 -0.2195(3) 0.86923(13) 0.39211(17) 0.0772(7) Uani d . 1 . . O
O5 0.7398(2) 0.25666(10) 0.71313(14) 0.0506(5) Uani d . 1 . . O
O6 0.7574(3) 0.35870(11) 0.87460(13) 0.0585(5) Uani d . 1 . . O
N1 -0.0976(3) 0.55467(15) 0.19282(17) 0.0552(6) Uani d . 1 . . N
N2 -0.2071(3) 0.82613(15) 0.31931(18) 0.0571(6) Uani d . 1 . . N
N3 0.1234(3) 0.51770(13) 0.39372(16) 0.0460(5) Uani d . 1 . . N
H3 0.1143 0.4804 0.3465 0.055 Uiso calc R 1 . . H
N4 0.2262(3) 0.50447(13) 0.48908(15) 0.0441(5) Uani d . 1 . . N
C1 0.0361(3) 0.59049(15) 0.37489(18) 0.0408(5) Uani d . 1 . . C
C2 -0.0664(3) 0.61212(16) 0.27792(17) 0.0429(6) Uani d . 1 . . C
C3 -0.1441(3) 0.68905(16) 0.26003(19) 0.0461(6) Uani d . 1 . . C
H3A -0.2070 0.7026 0.1948 0.055 Uiso calc R 1 . . H
C4 -0.1279(3) 0.74467(15) 0.33839(19) 0.0443(6) Uani d . 1 . . C
C5 -0.0373(3) 0.72468(16) 0.43651(19) 0.0464(6) Uani d . 1 . . C
H5 -0.0320 0.7621 0.4905 0.056 Uiso calc R 1 . . H
C6 0.0441(3) 0.64987(15) 0.45341(18) 0.0454(6) Uani d . 1 . . C
H6 0.1071 0.6377 0.5191 0.054 Uiso calc R 1 . . H
C7 0.3128(3) 0.43699(15) 0.49926(18) 0.0439(6) Uani d . 1 . . C
H7 0.3035 0.4007 0.4438 0.053 Uiso calc R 1 . . H
C8 0.4261(3) 0.41666(14) 0.59742(18) 0.0394(5) Uani d . 1 . . C
C9 0.5225(3) 0.34314(14) 0.61236(17) 0.0395(5) Uani d . 1 . . C
C10 0.6324(3) 0.32457(14) 0.70530(18) 0.0397(5) Uani d . 1 . . C
C11 0.6455(3) 0.38027(15) 0.78688(18) 0.0444(6) Uani d . 1 . . C
C12 0.5508(4) 0.45375(15) 0.7728(2) 0.0499(6) Uani d . 1 . . C
H12 0.5598 0.4914 0.8269 0.060 Uiso calc R 1 . . H
C13 0.4446(3) 0.47086(15) 0.6801(2) 0.0484(6) Uani d . 1 . . C
H13 0.3828 0.5204 0.6721 0.058 Uiso calc R 1 . . H
C14 0.6889(5) 0.18625(18) 0.7615(3) 0.0775(10) Uani d . 1 . . C
H14A 0.7740 0.1433 0.7624 0.116 Uiso calc R 1 . . H
H14B 0.5777 0.1675 0.7241 0.116 Uiso calc R 1 . . H
H14C 0.6801 0.1998 0.8310 0.116 Uiso calc R 1 . . H
C15 0.7685(5) 0.4134(2) 0.9613(2) 0.0729(9) Uani d . 1 . . C
H15A 0.8513 0.3919 1.0188 0.109 Uiso calc R 1 . . H
H15B 0.6561 0.4176 0.9796 0.109 Uiso calc R 1 . . H
H15C 0.8054 0.4672 0.9434 0.109 Uiso calc R 1 . . H

loop_
_atom_site_aniso_label
_atom_site_aniso_U_11
_atom_site_aniso_U_22
_atom_site_aniso_U_33
_atom_site_aniso_U_12
_atom_site_aniso_U_13
_atom_site_aniso_U_23
Cl 0.0781(5) 0.0509(4) 0.0455(4) 0.0096(3) 0.0107(3) -0.0106(3)
O1 0.0952(16) 0.0598(13) 0.0598(13) 0.0086(12) -0.0023(11) -0.0152(10)
O2 0.1107(19) 0.0950(18) 0.0423(12) 0.0199(15) -0.0171(12) -0.0131(11)
O3 0.1151(19) 0.0659(14) 0.0583(13) 0.0197(13) -0.0059(12) 0.0171(11)
O4 0.1069(18) 0.0538(12) 0.0686(14) 0.0175(12) 0.0116(12) -0.0027(11)
O5 0.0537(10) 0.0417(10) 0.0595(11) 0.0057(8) 0.0190(8) 0.0056(8)
O6 0.0731(13) 0.0513(11) 0.0446(10) 0.0085(10) -0.0038(9) -0.0044(8)
N1 0.0610(14) 0.0609(15) 0.0422(13) -0.0011(12) 0.0071(10) -0.0056(11)
N2 0.0637(15) 0.0507(13) 0.0537(14) 0.0008(11) 0.0039(11) 0.0073(12)
N3 0.0522(12) 0.0446(12) 0.0397(11) 0.0004(10) 0.0053(9) 0.0019(9)
N4 0.0470(11) 0.0433(12) 0.0411(11) -0.0023(10) 0.0069(9) 0.0069(9)
C1 0.0399(12) 0.0435(13) 0.0397(12) -0.0066(11) 0.0097(10) 0.0043(10)
C2 0.0438(13) 0.0487(14) 0.0359(12) -0.0050(11) 0.0074(10) -0.0010(10)
C3 0.0443(13) 0.0529(15) 0.0393(13) -0.0034(12) 0.0041(10) 0.0069(11)
C4 0.0453(13) 0.0399(13) 0.0469(14) -0.0013(11) 0.0072(11) 0.0057(10)
C5 0.0534(15) 0.0456(14) 0.0394(13) -0.0074(12) 0.0074(11) -0.0004(11)
C6 0.0500(14) 0.0471(14) 0.0364(12) -0.0032(12) 0.0022(10) 0.0062(10)
C7 0.0502(14) 0.0423(14) 0.0408(13) -0.0033(12) 0.0126(11) 0.0009(10)
C8 0.0423(12) 0.0357(12) 0.0414(12) -0.0037(10) 0.0115(10) 0.0017(10)
C9 0.0464(13) 0.0364(12) 0.0385(12) -0.0051(11) 0.0147(10) -0.0023(10)
C10 0.0426(13) 0.0328(12) 0.0452(13) -0.0005(10) 0.0124(10) 0.0025(10)
C11 0.0503(14) 0.0397(13) 0.0422(13) -0.0017(11) 0.0067(11) 0.0010(10)
C12 0.0624(16) 0.0398(13) 0.0466(14) -0.0011(13) 0.0086(12) -0.0072(11)
C13 0.0574(16) 0.0352(13) 0.0520(15) 0.0054(12) 0.0093(12) -0.0006(11)
C14 0.099(3) 0.0483(17) 0.093(2) 0.0207(17) 0.038(2) 0.0266(16)
C15 0.097(2) 0.0658(19) 0.0458(16) 0.0085(18) -0.0091(16) -0.0105(14)

loop_
_atom_type_symbol
_atom_type_description
_atom_type_scat_dispersion_real
_atom_type_scat_dispersion_imag
_atom_type_scat_source
C C 0.0033 0.0016 'International Tables Vol C Tables 4.2.6.8 and 6.1.1.4'
H H 0.0000 0.0000 'International Tables Vol C Tables 4.2.6.8 and 6.1.1.4'
N N 0.0061 0.0033 'International Tables Vol C Tables 4.2.6.8 and 6.1.1.4'
O O 0.0106 0.0060 'International Tables Vol C Tables 4.2.6.8 and 6.1.1.4'
Cl Cl 0.1484 0.1585 'International Tables Vol C Tables 4.2.6.8 and 6.1.1.4'

loop_
_geom_angle_atom_site_label_1
_geom_angle_atom_site_label_2
_geom_angle_atom_site_label_3
_geom_angle
C10 O5 C14 117.2(2)
C11 O6 C15 116.9(2)
O2 N1 O1 122.2(2)
O2 N1 C2 118.8(2)
O1 N1 C2 119.0(2)
O4 N2 O3 123.0(3)
O4 N2 C4 118.8(2)
O3 N2 C4 118.2(2)
C1 N3 N4 119.0(2)
C1 N3 H3 120.5
N4 N3 H3 120.5
C7 N4 N3 115.6(2)
N3 C1 C6 120.6(2)
N3 C1 C2 123.6(2)
C6 C1 C2 115.8(2)
C3 C2 C1 121.9(2)
C3 C2 N1 116.4(2)
C1 C2 N1 121.7(2)
C4 C3 C2 119.5(2)
C4 C3 H3A 120.2
C2 C3 H3A 120.2
C3 C4 C5 120.8(2)
C3 C4 N2 119.6(2)
C5 C4 N2 119.6(2)
C6 C5 C4 119.7(2)
C6 C5 H5 120.2
C4 C5 H5 120.2
C5 C6 C1 122.2(2)
C5 C6 H6 118.9
C1 C6 H6 118.9
N4 C7 C8 120.2(2)
N4 C7 H7 119.9
C8 C7 H7 119.9
C13 C8 C9 117.2(2)
C13 C8 C7 120.6(2)
C9 C8 C7 122.2(2)
C10 C9 C8 122.1(2)
C10 C9 Cl 117.15(18)
C8 C9 Cl 120.78(18)
O5 C10 C9 120.2(2)
O5 C10 C11 120.5(2)
C9 C10 C11 118.9(2)
O6 C11 C10 115.7(2)
O6 C11 C12 124.8(2)
C10 C11 C12 119.5(2)
C13 C12 C11 120.3(2)
C13 C12 H12 119.8
C11 C12 H12 119.8
C12 C13 C8 122.0(2)
C12 C13 H13 119.0
C8 C13 H13 119.0
O5 C14 H14A 109.5
O5 C14 H14B 109.5
H14A C14 H14B 109.5
O5 C14 H14C 109.5
H14A C14 H14C 109.5
H14B C14 H14C 109.5
O6 C15 H15A 109.5
O6 C15 H15B 109.5
H15A C15 H15B 109.5
O6 C15 H15C 109.5
H15A C15 H15C 109.5
H15B C15 H15C 109.5

loop_
_geom_bond_atom_site_label_1
_geom_bond_atom_site_label_2
_geom_bond_site_symmetry_2
_geom_bond_distance
_geom_bond_publ_flag
Cl C9 . 1.727(2) y
O1 N1 . 1.233(3) ?
O2 N1 . 1.211(3) ?
O3 N2 . 1.225(3) ?
O4 N2 . 1.207(3) ?
O5 C10 . 1.373(3) ?
O5 C14 . 1.400(3) ?
O6 C11 . 1.351(3) ?
O6 C15 . 1.435(3) ?
N1 C2 . 1.441(3) ?
N2 C4 . 1.455(3) ?
N3 C1 . 1.357(3) y
N3 N4 . 1.370(3) y
N3 H3 . 0.8600 ?
N4 C7 . 1.276(3) y
C1 C6 . 1.405(3) y
C1 C2 . 1.413(3) y
C2 C3 . 1.382(4) y
C3 C4 . 1.357(3) y
C3 H3A . 0.9300 ?
C4 C5 . 1.386(3) y
C5 C6 . 1.363(4) y
C5 H5 . 0.9300 ?
C6 H6 . 0.9300 ?
C7 C8 . 1.455(3) ?
C7 H7 . 0.9300 ?
C8 C13 . 1.384(3) ?
C8 C9 . 1.399(3) ?
C9 C10 . 1.384(3) ?
C10 C11 . 1.392(3) ?
C11 C12 . 1.392(4) ?
C12 C13 . 1.365(4) ?
C12 H12 . 0.9300 ?
C13 H13 . 0.9300 ?
C14 H14A . 0.9600 ?
C14 H14B . 0.9600 ?
C14 H14C . 0.9600 ?
C15 H15A . 0.9600 ?
C15 H15B . 0.9600 ?
C15 H15C . 0.9600 ?

loop_
_geom_hbond_atom_site_label_D
_geom_hbond_atom_site_label_H
_geom_hbond_atom_site_label_A
_geom_hbond_site_symmetry_A
_geom_hbond_distance_DH
_geom_hbond_distance_HA
_geom_hbond_distance_DA
_geom_hbond_angle_DHA
N3 H3 O1 . 0.86 2.00 2.602(3) 127
C7 H7 O3 2_545 0.93 2.40 3.297(3) 161
